data_7246159
loop_
_publ_author_name
'Islam, Fahmida'
'Hasan, Md. Sohag'
'Ghosh, Shishir'
'Richmond, Michael G.'
'Kabir, Shariff E.'
'Roesky, Herbert W.'

_publ_section_title
;
 Reactions of diphosphine-stabilized Os3 clusters with triphenylantimony:
 syntheses and structures of new antimony-containing Os3 clusters via
 Sb--Ph bond cleavage
;
_journal_issue 5
_journal_name_full 'RSC Advances'
_journal_page_first 2841
_journal_page_last 2851
_journal_paper_doi 10.1039/D2RA07284J
_journal_volume 13
_journal_year 2023
_chemical_formula_moiety 'C50 H37 O7 Os3 P2 Sb, C H2 Cl2'
_chemical_formula_sum 'C51 H39 Cl2 O7 Os3 P2 Sb'
_chemical_formula_weight 1589.01
_space_group_crystal_system monoclinic
_space_group_IT_number 14
_space_group_name_Hall '-P 2ybc'
_space_group_name_H-M_alt 'P 1 21/c 1'
_atom_sites_solution_hydrogens mixed
_atom_sites_solution_primary dual
_audit_creation_date 2021-09-28
_audit_creation_method
;
Olex2 1.3
(compiled 2020.11.12 svn.r5f609507 for OlexSys, GUI svn.r6272)
;
_audit_update_record
;
2022-02-16 deposited with the CCDC.	2022-12-19 downloaded from the CCDC.
;
_cell_angle_alpha 90
_cell_angle_beta 113.6390(10)
_cell_angle_gamma 90
_cell_formula_units_Z 4
_cell_length_a 19.6929(10)
_cell_length_b 13.9599(7)
_cell_length_c 20.1424(10)
_cell_measurement_reflns_used 9241
_cell_measurement_temperature 210(1)
_cell_measurement_theta_max 28.24
_cell_measurement_theta_min 2.69
_cell_volume 5072.7(4)
_computing_molecular_graphics 'Olex2 1.3 (Dolomanov et al., 2009)'
_computing_publication_material 'Olex2 1.3 (Dolomanov et al., 2009)'
_computing_structure_refinement 'XL  (Sheldrick, 2008)'
_computing_structure_solution 'SHELXT 2014/5 (Sheldrick, 2014)'
_diffrn_ambient_temperature 210(1)
_diffrn_measured_fraction_theta_full 0.999
_diffrn_measured_fraction_theta_max 0.992
_diffrn_measurement_device_type 'Bruker D8 Venture'
_diffrn_measurement_method '\f and \w scans'
_diffrn_radiation_type MoK\a
_diffrn_radiation_wavelength 0.71073
_diffrn_reflns_av_R_equivalents 0.0611
_diffrn_reflns_av_unetI/netI 0.0391
_diffrn_reflns_Laue_measured_fraction_full 0.999
_diffrn_reflns_Laue_measured_fraction_max 0.992
_diffrn_reflns_limit_h_max 26
_diffrn_reflns_limit_h_min -26
_diffrn_reflns_limit_k_max 18
_diffrn_reflns_limit_k_min -18
_diffrn_reflns_limit_l_max 26
_diffrn_reflns_limit_l_min -26
_diffrn_reflns_number 115314
_diffrn_reflns_point_group_measured_fraction_full 0.999
_diffrn_reflns_point_group_measured_fraction_max 0.992
_diffrn_reflns_theta_full 25.242
_diffrn_reflns_theta_max 28.381
_diffrn_reflns_theta_min 2.258
_diffrn_source_current 1.0
_diffrn_source_power 0.05
_diffrn_source_voltage 50.0
_diffrn_standards_number 0
_exptl_absorpt_coefficient_mu 8.235
_exptl_absorpt_correction_T_max 0.7457
_exptl_absorpt_correction_T_min 0.5174
_exptl_absorpt_correction_type multi-scan
_exptl_absorpt_process_details
;
SADABS-2014/5 (Bruker,2014/5) was used for absorption correction.
wR2(int) was 0.1055 before and 0.0581 after correction.
The Ratio of minimum to maximum transmission is 0.6938.
The \l/2 correction factor is Not present.
;
_exptl_crystal_colour green
_exptl_crystal_colour_primary green
_exptl_crystal_density_diffrn 2.081
_exptl_crystal_description block
_exptl_crystal_F_000 2976
_exptl_crystal_size_max 0.221
_exptl_crystal_size_mid 0.188
_exptl_crystal_size_min 0.079
_refine_diff_density_max 1.133
_refine_diff_density_min -1.049
_refine_diff_density_rms 0.164
_refine_ls_extinction_method none
_refine_ls_goodness_of_fit_ref 1.025
_refine_ls_hydrogen_treatment mixed
_refine_ls_matrix_type full
_refine_ls_number_parameters 599
_refine_ls_number_reflns 12614
_refine_ls_number_restraints 0
_refine_ls_restrained_S_all 1.025
_refine_ls_R_factor_all 0.0522
_refine_ls_R_factor_gt 0.0290
_refine_ls_shift/su_max 0.003
_refine_ls_shift/su_mean 0.000
_refine_ls_structure_factor_coef Fsqd
_refine_ls_weighting_details 'w=1/[\s^2^(Fo^2^)+(0.0136P)^2^+17.8976P] where P=(Fo^2^+2Fc^2^)/3'
_refine_ls_weighting_scheme calc
_refine_ls_wR_factor_gt 0.0498
_refine_ls_wR_factor_ref 0.0559
_reflns_Friedel_coverage 0.000
_reflns_number_gt 9804
_reflns_number_total 12614
_reflns_threshold_expression 'I > 2\s(I)'
_cod_data_source_file d2ra07284j2.cif
_cod_data_source_block fi_1d1_a
_cod_database_code 7246159
_shelx_shelxl_version_number 2014/7
_shelx_space_group_comment
;
The symmetry employed for this shelxl refinement is uniquely defined
by the following loop, which should always be used as a source of
symmetry information in preference to the above space-group names.
They are only intended as comments.
;
_olex2_refinement_description
;
1. Fixed Uiso
 At 1.2 times of:
  All C(H) groups, All C(H,H) groups
2.a Secondary CH2 refined with riding coordinates:
 C8(H8A,H8B), C51(H51A,H51B)
2.b Aromatic/amide H refined with riding coordinates:
 C11(H11), C12(H12), C13(H13), C14(H14), C16(H16), C17(H17), C18(H18),
 C19(H19), C20(H20), C22(H22), C23(H23), C24(H24), C25(H25), C26(H26), C28(H28),
  C29(H29), C30(H30), C31(H31), C32(H32), C34(H34), C35(H35), C36(H36),
 C37(H37), C38(H38), C40(H40), C41(H41), C42(H42), C43(H43), C44(H44), C46(H46),
  C47(H47), C48(H48), C49(H49), C50(H50)
;
_olex2_submission_special_instructions 'No special instructions were received'

loop_
_space_group_symop_operation_xyz
'x, y, z'
'-x, y+1/2, -z+1/2'
'-x, -y, -z'
'x, -y-1/2, z-1/2'

loop_
_atom_site_label
_atom_site_type_symbol
_atom_site_fract_x
_atom_site_fract_y
_atom_site_fract_z
_atom_site_U_iso_or_equiv
_atom_site_adp_type
_atom_site_occupancy
_atom_site_site_symmetry_order
_atom_site_calc_flag
_atom_site_refinement_flags_posn
_atom_site_refinement_flags_adp
_atom_site_refinement_flags_occupancy
_atom_site_disorder_assembly
_atom_site_disorder_group
Os1 Os 0.73378(2) 0.67976(2) 0.53768(2) 0.01840(4) Uani 1 1 d . . . . .
Os2 Os 0.84967(2) 0.81198(2) 0.56083(2) 0.02276(5) Uani 1 1 d . . . . .
Os3 Os 0.70759(2) 0.84233(2) 0.45196(2) 0.02083(4) Uani 1 1 d . . . . .
Sb1 Sb 0.56560(2) 0.85280(2) 0.36663(2) 0.02186(7) Uani 1 1 d . . . . .
P1 P 0.81524(6) 0.55213(8) 0.55467(6) 0.0228(2) Uani 1 1 d . . . . .
P2 P 0.86536(6) 0.70328(8) 0.48024(6) 0.0225(2) Uani 1 1 d . . . . .
C1 C 0.6514(3) 0.5995(3) 0.5187(2) 0.0227(10) Uani 1 1 d . . . . .
C2 C 0.7549(3) 0.6995(3) 0.6367(3) 0.0301(11) Uani 1 1 d . . . . .
C3 C 0.8983(3) 0.9154(4) 0.5347(3) 0.0398(13) Uani 1 1 d . . . . .
C4 C 0.9269(3) 0.7528(4) 0.6390(3) 0.0327(12) Uani 1 1 d . . . . .
C5 C 0.8179(3) 0.8839(4) 0.6243(3) 0.0341(12) Uani 1 1 d . . . . .
C6 C 0.7425(3) 0.9020(4) 0.3887(3) 0.0331(12) Uani 1 1 d . . . . .
C7 C 0.7086(3) 0.9611(4) 0.4910(3) 0.0313(11) Uani 1 1 d . . . . .
O1 O 0.60324(19) 0.5479(2) 0.51038(18) 0.0354(8) Uani 1 1 d . . . . .
O2 O 0.7667(2) 0.7133(3) 0.69673(19) 0.0461(10) Uani 1 1 d . . . . .
O3 O 0.9269(3) 0.9765(3) 0.5185(3) 0.0701(14) Uani 1 1 d . . . . .
O4 O 0.9738(2) 0.7157(3) 0.6866(2) 0.0518(11) Uani 1 1 d . . . . .
O5 O 0.7996(2) 0.9247(3) 0.6636(2) 0.0528(11) Uani 1 1 d . . . . .
O6 O 0.7654(2) 0.9398(3) 0.3513(2) 0.0548(11) Uani 1 1 d . . . . .
O7 O 0.7106(2) 1.0367(3) 0.5160(2) 0.0510(11) Uani 1 1 d . . . . .
C8 C 0.8872(2) 0.5833(3) 0.5213(3) 0.0249(10) Uani 1 1 d . . . . .
H8A H 0.9362 0.5834 0.5614 0.030 Uiso 1 1 calc R U . . .
H8B H 0.8874 0.5364 0.4852 0.030 Uiso 1 1 calc R U . . .
C9 C 0.7800(2) 0.6789(3) 0.4032(2) 0.0218(9) Uani 1 1 d . . . . .
C10 C 0.7178(2) 0.6783(3) 0.4215(2) 0.0204(9) Uani 1 1 d . . . . .
C11 C 0.6507(2) 0.6458(3) 0.3663(2) 0.0243(10) Uani 1 1 d . . . . .
H11 H 0.6078 0.6427 0.3759 0.029 Uiso 1 1 calc R U . . .
C12 C 0.6465(3) 0.6186(3) 0.2989(3) 0.0305(11) Uani 1 1 d . . . . .
H12 H 0.6009 0.5980 0.2634 0.037 Uiso 1 1 calc R U . . .
C13 C 0.7086(3) 0.6214(4) 0.2830(3) 0.0319(11) Uani 1 1 d . . . . .
H13 H 0.7053 0.6034 0.2368 0.038 Uiso 1 1 calc R U . . .
C14 C 0.7756(3) 0.6508(3) 0.3355(3) 0.0303(11) Uani 1 1 d . . . . .
H14 H 0.8182 0.6519 0.3254 0.036 Uiso 1 1 calc R U . . .
C15 C 0.9373(3) 0.7265(3) 0.4472(3) 0.0278(11) Uani 1 1 d . . . . .
C16 C 1.0085(3) 0.6941(4) 0.4856(4) 0.0503(16) Uani 1 1 d . . . . .
H16 H 1.0186 0.6538 0.5258 0.060 Uiso 1 1 calc R U . . .
C17 C 1.0658(4) 0.7206(5) 0.4653(4) 0.072(2) Uani 1 1 d . . . . .
H17 H 1.1143 0.6988 0.4922 0.086 Uiso 1 1 calc R U . . .
C18 C 1.0513(4) 0.7780(5) 0.4065(4) 0.065(2) Uani 1 1 d . . . . .
H18 H 1.0897 0.7948 0.3923 0.077 Uiso 1 1 calc R U . . .
C19 C 0.9811(4) 0.8111(5) 0.3681(4) 0.0563(17) Uani 1 1 d . . . . .
H19 H 0.9711 0.8506 0.3275 0.068 Uiso 1 1 calc R U . . .
C20 C 0.9248(3) 0.7865(4) 0.3892(3) 0.0427(14) Uani 1 1 d . . . . .
H20 H 0.8770 0.8112 0.3634 0.051 Uiso 1 1 calc R U . . .
C21 C 0.8666(3) 0.5060(3) 0.6462(3) 0.0300(11) Uani 1 1 d . . . . .
C22 C 0.8326(3) 0.5034(4) 0.6942(3) 0.0415(14) Uani 1 1 d . . . . .
H22 H 0.7843 0.5277 0.6800 0.050 Uiso 1 1 calc R U . . .
C23 C 0.8686(4) 0.4654(4) 0.7630(3) 0.0532(17) Uani 1 1 d . . . . .
H23 H 0.8445 0.4625 0.7948 0.064 Uiso 1 1 calc R U . . .
C24 C 0.9397(4) 0.4323(5) 0.7844(3) 0.0598(19) Uani 1 1 d . . . . .
H24 H 0.9650 0.4084 0.8317 0.072 Uiso 1 1 calc R U . . .
C25 C 0.9741(3) 0.4337(5) 0.7370(4) 0.0614(19) Uani 1 1 d . . . . .
H25 H 1.0226 0.4101 0.7516 0.074 Uiso 1 1 calc R U . . .
C26 C 0.9374(3) 0.4700(4) 0.6681(3) 0.0469(15) Uani 1 1 d . . . . .
H26 H 0.9609 0.4701 0.6357 0.056 Uiso 1 1 calc R U . . .
C27 C 0.7737(2) 0.4412(3) 0.5051(3) 0.0274(11) Uani 1 1 d . . . . .
C28 C 0.7574(3) 0.4330(4) 0.4313(3) 0.0358(12) Uani 1 1 d . . . . .
H28 H 0.7679 0.4842 0.4066 0.043 Uiso 1 1 calc R U . . .
C29 C 0.7261(3) 0.3506(4) 0.3945(3) 0.0474(15) Uani 1 1 d . . . . .
H29 H 0.7159 0.3456 0.3449 0.057 Uiso 1 1 calc R U . . .
C30 C 0.7097(3) 0.2756(4) 0.4296(4) 0.0520(16) Uani 1 1 d . . . . .
H30 H 0.6885 0.2194 0.4041 0.062 Uiso 1 1 calc R U . . .
C31 C 0.7243(3) 0.2828(4) 0.5015(4) 0.0508(16) Uani 1 1 d . . . . .
H31 H 0.7128 0.2315 0.5254 0.061 Uiso 1 1 calc R U . . .
C32 C 0.7562(3) 0.3659(4) 0.5398(3) 0.0379(13) Uani 1 1 d . . . . .
H32 H 0.7659 0.3706 0.5893 0.045 Uiso 1 1 calc R U . . .
C33 C 0.4836(2) 0.7472(3) 0.3562(3) 0.0256(10) Uani 1 1 d . . . . .
C34 C 0.4444(3) 0.7019(4) 0.2905(3) 0.0394(13) Uani 1 1 d . . . . .
H34 H 0.4554 0.7154 0.2502 0.047 Uiso 1 1 calc R U . . .
C35 C 0.3891(3) 0.6371(4) 0.2844(4) 0.0538(17) Uani 1 1 d . . . . .
H35 H 0.3627 0.6067 0.2397 0.065 Uiso 1 1 calc R U . . .
C36 C 0.3726(3) 0.6169(4) 0.3425(4) 0.0533(17) Uani 1 1 d . . . . .
H36 H 0.3342 0.5738 0.3375 0.064 Uiso 1 1 calc R U . . .
C37 C 0.4120(3) 0.6592(4) 0.4082(4) 0.0459(15) Uani 1 1 d . . . . .
H37 H 0.4014 0.6441 0.4485 0.055 Uiso 1 1 calc R U . . .
C38 C 0.4673(3) 0.7242(4) 0.4148(3) 0.0376(13) Uani 1 1 d . . . . .
H38 H 0.4943 0.7531 0.4599 0.045 Uiso 1 1 calc R U . . .
C39 C 0.5426(3) 0.8754(3) 0.2555(2) 0.0258(10) Uani 1 1 d . . . . .
C40 C 0.5963(3) 0.8585(3) 0.2291(3) 0.0278(11) Uani 1 1 d . . . . .
H40 H 0.6426 0.8335 0.2599 0.033 Uiso 1 1 calc R U . . .
C41 C 0.5820(3) 0.8783(4) 0.1573(3) 0.0325(11) Uani 1 1 d . . . . .
H41 H 0.6188 0.8676 0.1397 0.039 Uiso 1 1 calc R U . . .
C42 C 0.5138(3) 0.9137(4) 0.1117(3) 0.0320(11) Uani 1 1 d . . . . .
H42 H 0.5044 0.9279 0.0632 0.038 Uiso 1 1 calc R U . . .
C43 C 0.4596(3) 0.9280(4) 0.1374(3) 0.0326(12) Uani 1 1 d . . . . .
H43 H 0.4127 0.9503 0.1059 0.039 Uiso 1 1 calc R U . . .
C44 C 0.4735(3) 0.9101(3) 0.2090(3) 0.0283(11) Uani 1 1 d . . . . .
H44 H 0.4364 0.9212 0.2264 0.034 Uiso 1 1 calc R U . . .
C45 C 0.5101(3) 0.9759(3) 0.3834(2) 0.0277(11) Uani 1 1 d . . . . .
C46 C 0.5411(3) 1.0650(4) 0.3843(3) 0.0369(12) Uani 1 1 d . . . . .
H46 H 0.5857 1.0699 0.3780 0.044 Uiso 1 1 calc R U . . .
C47 C 0.5069(3) 1.1473(4) 0.3945(3) 0.0451(14) Uani 1 1 d . . . . .
H47 H 0.5281 1.2076 0.3945 0.054 Uiso 1 1 calc R U . . .
C48 C 0.4425(3) 1.1405(4) 0.4045(3) 0.0428(14) Uani 1 1 d . . . . .
H48 H 0.4195 1.1963 0.4116 0.051 Uiso 1 1 calc R U . . .
C49 C 0.4110(3) 1.0525(4) 0.4040(3) 0.0444(14) Uani 1 1 d . . . . .
H49 H 0.3666 1.0482 0.4109 0.053 Uiso 1 1 calc R U . . .
C50 C 0.4446(3) 0.9704(4) 0.3935(3) 0.0351(12) Uani 1 1 d . . . . .
H50 H 0.4229 0.9104 0.3932 0.042 Uiso 1 1 calc R U . . .
C51 C 0.1476(5) 0.8525(8) 0.2594(6) 0.127(4) Uani 1 1 d . . . . .
H51A H 0.1398 0.8921 0.2959 0.152 Uiso 1 1 calc R U . . .
H51B H 0.1133 0.7982 0.2484 0.152 Uiso 1 1 calc R U . . .
Cl1 Cl 0.12613(15) 0.9213(2) 0.17966(15) 0.1182(9) Uani 1 1 d . . . . .
Cl2 Cl 0.2350(2) 0.8107(3) 0.2943(2) 0.1811(16) Uani 1 1 d . . . . .
H H 0.675(3) 0.776(4) 0.519(3) 0.052(16) Uiso 1 1 d . . . . .

loop_
_atom_site_aniso_label
_atom_site_aniso_U_11
_atom_site_aniso_U_22
_atom_site_aniso_U_33
_atom_site_aniso_U_23
_atom_site_aniso_U_13
_atom_site_aniso_U_12
Os1 0.01763(8) 0.01843(8) 0.01819(9) -0.00014(7) 0.00618(7) -0.00074(7)
Os2 0.01850(9) 0.02249(9) 0.02471(10) -0.00372(7) 0.00594(7) -0.00392(7)
Os3 0.01970(9) 0.01771(8) 0.02379(9) 0.00129(7) 0.00738(7) -0.00042(7)
Sb1 0.02018(15) 0.02138(15) 0.02309(16) 0.00319(12) 0.00771(12) 0.00189(12)
P1 0.0204(6) 0.0206(6) 0.0252(6) 0.0034(5) 0.0070(5) 0.0015(5)
P2 0.0190(6) 0.0229(6) 0.0255(6) -0.0001(5) 0.0088(5) -0.0016(5)
C1 0.029(3) 0.023(2) 0.016(2) -0.0019(18) 0.008(2) 0.0000(19)
C2 0.035(3) 0.027(3) 0.029(3) -0.003(2) 0.014(2) -0.003(2)
C3 0.037(3) 0.038(3) 0.041(3) -0.008(2) 0.012(3) -0.008(2)
C4 0.033(3) 0.030(3) 0.031(3) -0.007(2) 0.009(2) -0.006(2)
C5 0.030(3) 0.033(3) 0.036(3) -0.004(2) 0.009(2) 0.000(2)
C6 0.029(3) 0.027(3) 0.039(3) 0.002(2) 0.010(2) -0.003(2)
C7 0.026(3) 0.030(3) 0.037(3) 0.003(2) 0.012(2) -0.003(2)
O1 0.037(2) 0.038(2) 0.034(2) -0.0092(16) 0.0176(17) -0.0155(17)
O2 0.059(3) 0.052(2) 0.027(2) -0.0058(18) 0.0168(19) -0.005(2)
O3 0.077(3) 0.051(3) 0.090(4) 0.004(3) 0.042(3) -0.030(3)
O4 0.045(2) 0.049(2) 0.038(2) 0.0021(19) -0.0082(19) 0.006(2)
O5 0.060(3) 0.053(3) 0.051(3) -0.020(2) 0.029(2) 0.000(2)
O6 0.054(3) 0.063(3) 0.057(3) 0.018(2) 0.033(2) -0.010(2)
O7 0.071(3) 0.025(2) 0.054(3) -0.0112(18) 0.021(2) -0.0063(19)
C8 0.021(2) 0.026(2) 0.028(3) 0.0026(19) 0.011(2) 0.0003(19)
C9 0.023(2) 0.017(2) 0.024(2) 0.0008(18) 0.0071(19) 0.0003(17)
C10 0.018(2) 0.022(2) 0.018(2) -0.0011(17) 0.0040(18) 0.0006(17)
C11 0.023(2) 0.019(2) 0.028(3) 0.0012(19) 0.007(2) 0.0025(18)
C12 0.029(3) 0.032(3) 0.023(3) 0.001(2) 0.002(2) -0.006(2)
C13 0.038(3) 0.035(3) 0.022(3) -0.003(2) 0.011(2) -0.005(2)
C14 0.033(3) 0.032(3) 0.029(3) -0.001(2) 0.016(2) -0.004(2)
C15 0.027(3) 0.026(2) 0.034(3) -0.002(2) 0.016(2) -0.004(2)
C16 0.033(3) 0.059(4) 0.069(4) 0.023(3) 0.032(3) 0.015(3)
C17 0.040(4) 0.078(5) 0.113(6) 0.032(5) 0.048(4) 0.022(3)
C18 0.054(4) 0.067(5) 0.099(6) 0.019(4) 0.058(4) 0.007(4)
C19 0.059(4) 0.060(4) 0.066(4) 0.016(3) 0.041(4) -0.004(3)
C20 0.033(3) 0.051(4) 0.048(3) 0.012(3) 0.020(3) 0.001(3)
C21 0.030(3) 0.027(3) 0.032(3) 0.008(2) 0.011(2) 0.006(2)
C22 0.044(3) 0.042(3) 0.038(3) 0.012(2) 0.016(3) 0.017(3)
C23 0.074(5) 0.053(4) 0.035(3) 0.016(3) 0.024(3) 0.028(3)
C24 0.064(4) 0.064(4) 0.036(4) 0.017(3) 0.004(3) 0.025(4)
C25 0.036(3) 0.071(5) 0.066(5) 0.032(4) 0.010(3) 0.021(3)
C26 0.032(3) 0.054(4) 0.051(4) 0.024(3) 0.013(3) 0.013(3)
C27 0.022(2) 0.020(2) 0.039(3) 0.000(2) 0.010(2) 0.0035(18)
C28 0.036(3) 0.027(3) 0.035(3) 0.001(2) 0.006(2) 0.004(2)
C29 0.048(4) 0.039(3) 0.046(3) -0.009(3) 0.008(3) -0.003(3)
C30 0.041(3) 0.033(3) 0.080(5) -0.019(3) 0.022(3) -0.007(3)
C31 0.054(4) 0.029(3) 0.083(5) -0.004(3) 0.042(4) -0.013(3)
C32 0.045(3) 0.027(3) 0.051(3) -0.005(2) 0.029(3) -0.006(2)
C33 0.022(2) 0.024(2) 0.034(3) 0.008(2) 0.014(2) 0.0048(19)
C34 0.040(3) 0.040(3) 0.035(3) -0.004(2) 0.011(3) -0.009(2)
C35 0.047(4) 0.043(4) 0.060(4) -0.008(3) 0.010(3) -0.019(3)
C36 0.034(3) 0.040(3) 0.083(5) 0.012(3) 0.021(3) -0.011(3)
C37 0.041(3) 0.043(3) 0.064(4) 0.022(3) 0.033(3) 0.002(3)
C38 0.040(3) 0.037(3) 0.035(3) 0.010(2) 0.014(3) 0.003(2)
C39 0.029(3) 0.025(2) 0.024(2) 0.0049(19) 0.011(2) 0.0012(19)
C40 0.027(3) 0.025(2) 0.028(3) 0.006(2) 0.008(2) 0.006(2)
C41 0.031(3) 0.040(3) 0.032(3) 0.006(2) 0.019(2) 0.005(2)
C42 0.038(3) 0.034(3) 0.026(3) 0.006(2) 0.015(2) 0.001(2)
C43 0.030(3) 0.033(3) 0.032(3) 0.009(2) 0.009(2) 0.004(2)
C44 0.028(3) 0.031(3) 0.028(3) 0.007(2) 0.013(2) 0.008(2)
C45 0.029(3) 0.029(3) 0.024(2) 0.002(2) 0.010(2) 0.006(2)
C46 0.031(3) 0.034(3) 0.045(3) 0.000(2) 0.015(3) 0.002(2)
C47 0.048(4) 0.029(3) 0.054(4) -0.005(3) 0.017(3) 0.006(3)
C48 0.052(4) 0.039(3) 0.035(3) -0.002(2) 0.016(3) 0.015(3)
C49 0.041(3) 0.057(4) 0.042(3) 0.008(3) 0.024(3) 0.019(3)
C50 0.034(3) 0.037(3) 0.038(3) 0.009(2) 0.019(2) 0.006(2)
C51 0.091(8) 0.160(11) 0.122(9) 0.029(8) 0.036(7) -0.025(7)
Cl1 0.0985(19) 0.153(3) 0.1054(19) 0.0083(18) 0.0436(16) -0.0135(18)
Cl2 0.134(3) 0.226(4) 0.172(3) 0.058(3) 0.049(3) 0.049(3)

loop_
_atom_type_symbol
_atom_type_description
_atom_type_scat_dispersion_real
_atom_type_scat_dispersion_imag
_atom_type_scat_source
C C 0.0033 0.0016 'International Tables Vol C Tables 4.2.6.8 and 6.1.1.4'
H H 0.0000 0.0000 'International Tables Vol C Tables 4.2.6.8 and 6.1.1.4'
Cl Cl 0.1484 0.1585 'International Tables Vol C Tables 4.2.6.8 and 6.1.1.4'
O O 0.0106 0.0060 'International Tables Vol C Tables 4.2.6.8 and 6.1.1.4'
Os Os -1.2165 7.6030 'International Tables Vol C Tables 4.2.6.8 and 6.1.1.4'
P P 0.1023 0.0942 'International Tables Vol C Tables 4.2.6.8 and 6.1.1.4'
Sb Sb -0.5866 1.5461 'International Tables Vol C Tables 4.2.6.8 and 6.1.1.4'

loop_
_geom_angle_atom_site_label_1
_geom_angle_atom_site_label_2
_geom_angle_atom_site_label_3
_geom_angle
_geom_angle_site_symmetry_1
_geom_angle_site_symmetry_3
_geom_angle_publ_flag
Os2 Os1 H 87.3(18) . . ?
Os3 Os1 Os2 60.266(7) . . ?
Os3 Os1 H 44.0(18) . . ?
P1 Os1 Os2 90.71(3) . . ?
P1 Os1 Os3 131.53(3) . . ?
P1 Os1 H 175.4(17) . . ?
C1 Os1 Os2 175.52(14) . . ?
C1 Os1 Os3 115.54(13) . . ?
C1 Os1 P1 93.52(14) . . ?
C1 Os1 C2 96.2(2) . . ?
C1 Os1 C10 91.93(17) . . ?
C1 Os1 H 88.4(18) . . ?
C2 Os1 Os2 84.77(15) . . ?
C2 Os1 Os3 116.49(15) . . ?
C2 Os1 P1 96.26(15) . . ?
C2 Os1 C10 171.01(18) . . ?
C2 Os1 H 87.7(17) . . ?
C10 Os1 Os2 86.80(11) . . ?
C10 Os1 Os3 56.06(11) . . ?
C10 Os1 P1 86.94(11) . . ?
C10 Os1 H 88.8(17) . . ?
Os3 Os2 Os1 58.935(7) . . ?
P2 Os2 Os1 77.51(3) . . ?
P2 Os2 Os3 85.60(3) . . ?
C3 Os2 Os1 154.89(16) . . ?
C3 Os2 Os3 97.07(16) . . ?
C3 Os2 P2 94.53(17) . . ?
C4 Os2 Os1 100.33(15) . . ?
C4 Os2 Os3 159.26(15) . . ?
C4 Os2 P2 90.48(16) . . ?
C4 Os2 C3 103.5(2) . . ?
C4 Os2 C5 92.4(2) . . ?
C5 Os2 Os1 89.64(15) . . ?
C5 Os2 Os3 87.26(15) . . ?
C5 Os2 P2 167.13(16) . . ?
C5 Os2 C3 97.0(2) . . ?
Os1 Os3 Os2 60.799(6) . . ?
Os1 Os3 H 37.6(16) . . ?
Os2 Os3 H 83.5(15) . . ?
Sb1 Os3 Os1 109.604(9) . . ?
Sb1 Os3 Os2 169.035(10) . . ?
Sb1 Os3 H 85.6(16) . . ?
C6 Os3 Os1 139.65(15) . . ?
C6 Os3 Os2 94.36(15) . . ?
C6 Os3 Sb1 96.59(15) . . ?
C6 Os3 C10 99.19(19) . . ?
C6 Os3 H 177.2(16) . . ?
C7 Os3 Os1 120.42(16) . . ?
C7 Os3 Os2 88.00(15) . . ?
C7 Os3 Sb1 93.22(15) . . ?
C7 Os3 C6 86.9(2) . . ?
C7 Os3 C10 170.33(18) . . ?
C7 Os3 H 94.8(16) . . ?
C10 Os3 Os1 50.52(10) . . ?
C10 Os3 Os2 84.06(10) . . ?
C10 Os3 Sb1 93.54(10) . . ?
C10 Os3 H 78.9(16) . . ?
C33 Sb1 Os3 126.10(12) . . ?
C33 Sb1 C45 98.99(18) . . ?
C39 Sb1 Os3 114.72(13) . . ?
C39 Sb1 C33 99.55(18) . . ?
C39 Sb1 C45 98.13(18) . . ?
C45 Sb1 Os3 114.73(13) . . ?
C8 P1 Os1 110.49(15) . . ?
C21 P1 Os1 119.18(17) . . ?
C21 P1 C8 104.8(2) . . ?
C21 P1 C27 101.3(2) . . ?
C27 P1 Os1 115.60(15) . . ?
C27 P1 C8 103.9(2) . . ?
C8 P2 Os2 110.61(16) . . ?
C9 P2 Os2 112.56(15) . . ?
C9 P2 C8 100.6(2) . . ?
C9 P2 C15 108.2(2) . . ?
C15 P2 Os2 118.61(16) . . ?
C15 P2 C8 104.5(2) . . ?
O1 C1 Os1 176.4(4) . . ?
O2 C2 Os1 178.4(5) . . ?
O3 C3 Os2 179.2(5) . . ?
O4 C4 Os2 179.3(5) . . ?
O5 C5 Os2 178.1(5) . . ?
O6 C6 Os3 178.2(5) . . ?
O7 C7 Os3 178.8(5) . . ?
P1 C8 H8A 110.2 . . ?
P1 C8 H8B 110.2 . . ?
P2 C8 P1 107.6(2) . . ?
P2 C8 H8A 110.2 . . ?
P2 C8 H8B 110.2 . . ?
H8A C8 H8B 108.5 . . ?
C10 C9 P2 112.5(3) . . ?
C14 C9 P2 124.7(4) . . ?
C14 C9 C10 122.3(4) . . ?
Os1 C10 Os3 73.42(13) . . ?
C9 C10 Os1 120.0(3) . . ?
C9 C10 Os3 103.3(3) . . ?
C9 C10 C11 115.4(4) . . ?
C11 C10 Os1 121.4(3) . . ?
C11 C10 Os3 111.0(3) . . ?
C10 C11 H11 119.0 . . ?
C12 C11 C10 122.0(4) . . ?
C12 C11 H11 119.0 . . ?
C11 C12 H12 119.7 . . ?
C11 C12 C13 120.6(4) . . ?
C13 C12 H12 119.7 . . ?
C12 C13 H13 120.3 . . ?
C14 C13 C12 119.5(5) . . ?
C14 C13 H13 120.3 . . ?
C9 C14 H14 119.9 . . ?
C13 C14 C9 120.1(5) . . ?
C13 C14 H14 119.9 . . ?
C16 C15 P2 120.2(4) . . ?
C20 C15 P2 121.1(4) . . ?
C20 C15 C16 118.1(5) . . ?
C15 C16 H16 119.7 . . ?
C15 C16 C17 120.7(6) . . ?
C17 C16 H16 119.7 . . ?
C16 C17 H17 120.1 . . ?
C18 C17 C16 119.8(6) . . ?
C18 C17 H17 120.1 . . ?
C17 C18 H18 119.9 . . ?
C17 C18 C19 120.3(6) . . ?
C19 C18 H18 119.9 . . ?
C18 C19 H19 120.1 . . ?
C18 C19 C20 119.8(6) . . ?
C20 C19 H19 120.1 . . ?
C15 C20 C19 121.3(5) . . ?
C15 C20 H20 119.3 . . ?
C19 C20 H20 119.3 . . ?
C22 C21 P1 119.3(4) . . ?
C26 C21 P1 122.1(4) . . ?
C26 C21 C22 118.6(5) . . ?
C21 C22 H22 119.5 . . ?
C21 C22 C23 120.9(5) . . ?
C23 C22 H22 119.5 . . ?
C22 C23 H23 120.2 . . ?
C24 C23 C22 119.7(6) . . ?
C24 C23 H23 120.2 . . ?
C23 C24 H24 119.9 . . ?
C23 C24 C25 120.1(5) . . ?
C25 C24 H24 119.9 . . ?
C24 C25 H25 120.0 . . ?
C24 C25 C26 119.9(6) . . ?
C26 C25 H25 120.0 . . ?
C21 C26 C25 120.8(6) . . ?
C21 C26 H26 119.6 . . ?
C25 C26 H26 119.6 . . ?
C28 C27 P1 120.5(4) . . ?
C32 C27 P1 120.8(4) . . ?
C32 C27 C28 118.6(5) . . ?
C27 C28 H28 119.8 . . ?
C29 C28 C27 120.4(5) . . ?
C29 C28 H28 119.8 . . ?
C28 C29 H29 119.7 . . ?
C30 C29 C28 120.5(6) . . ?
C30 C29 H29 119.7 . . ?
C29 C30 H30 120.0 . . ?
C31 C30 C29 119.9(5) . . ?
C31 C30 H30 120.0 . . ?
C30 C31 H31 119.9 . . ?
C30 C31 C32 120.2(5) . . ?
C32 C31 H31 119.9 . . ?
C27 C32 C31 120.2(5) . . ?
C27 C32 H32 119.9 . . ?
C31 C32 H32 119.9 . . ?
C34 C33 Sb1 121.2(4) . . ?
C38 C33 Sb1 120.2(4) . . ?
C38 C33 C34 118.6(5) . . ?
C33 C34 H34 120.0 . . ?
C35 C34 C33 120.0(5) . . ?
C35 C34 H34 120.0 . . ?
C34 C35 H35 119.7 . . ?
C36 C35 C34 120.5(6) . . ?
C36 C35 H35 119.7 . . ?
C35 C36 H36 119.9 . . ?
C35 C36 C37 120.2(5) . . ?
C37 C36 H36 119.9 . . ?
C36 C37 H37 120.2 . . ?
C36 C37 C38 119.6(5) . . ?
C38 C37 H37 120.2 . . ?
C33 C38 C37 120.9(5) . . ?
C33 C38 H38 119.5 . . ?
C37 C38 H38 119.5 . . ?
C40 C39 Sb1 120.5(3) . . ?
C40 C39 C44 119.6(4) . . ?
C44 C39 Sb1 119.9(3) . . ?
C39 C40 H40 120.0 . . ?
C39 C40 C41 120.0(4) . . ?
C41 C40 H40 120.0 . . ?
C40 C41 H41 119.9 . . ?
C42 C41 C40 120.2(5) . . ?
C42 C41 H41 119.9 . . ?
C41 C42 H42 120.1 . . ?
C43 C42 C41 119.8(5) . . ?
C43 C42 H42 120.1 . . ?
C42 C43 H43 119.7 . . ?
C42 C43 C44 120.6(5) . . ?
C44 C43 H43 119.7 . . ?
C39 C44 H44 120.1 . . ?
C43 C44 C39 119.8(5) . . ?
C43 C44 H44 120.1 . . ?
C46 C45 Sb1 118.3(4) . . ?
C46 C45 C50 118.7(5) . . ?
C50 C45 Sb1 123.0(4) . . ?
C45 C46 H46 119.7 . . ?
C45 C46 C47 120.5(5) . . ?
C47 C46 H46 119.7 . . ?
C46 C47 H47 120.0 . . ?
C48 C47 C46 120.0(5) . . ?
C48 C47 H47 120.0 . . ?
C47 C48 H48 119.9 . . ?
C47 C48 C49 120.2(5) . . ?
C49 C48 H48 119.9 . . ?
C48 C49 H49 120.0 . . ?
C48 C49 C50 120.1(5) . . ?
C50 C49 H49 120.0 . . ?
C45 C50 H50 119.8 . . ?
C49 C50 C45 120.5(5) . . ?
C49 C50 H50 119.8 . . ?
H51A C51 H51B 107.7 . . ?
Cl1 C51 H51A 108.9 . . ?
Cl1 C51 H51B 108.9 . . ?
Cl2 C51 H51A 108.9 . . ?
Cl2 C51 H51B 108.9 . . ?
Cl2 C51 Cl1 113.5(6) . . ?

loop_
_geom_bond_atom_site_label_1
_geom_bond_atom_site_label_2
_geom_bond_distance
_geom_bond_site_symmetry_2
_geom_bond_publ_flag
Os1 Os2 2.8249(3) . ?
Os1 Os3 2.7720(3) . ?
Os1 P1 2.3290(12) . ?
Os1 C1 1.879(5) . ?
Os1 C2 1.888(5) . ?
Os1 C10 2.232(4) . ?
Os1 H 1.71(5) . ?
Os2 Os3 2.8101(3) . ?
Os2 P2 2.3314(12) . ?
Os2 C3 1.919(6) . ?
Os2 C4 1.886(5) . ?
Os2 C5 1.917(5) . ?
Os3 Sb1 2.6343(4) . ?
Os3 C6 1.869(5) . ?
Os3 C7 1.832(5) . ?
Os3 C10 2.399(4) . ?
Os3 H 1.95(5) . ?
Sb1 C33 2.134(5) . ?
Sb1 C39 2.123(5) . ?
Sb1 C45 2.136(5) . ?
P1 C8 1.848(5) . ?
P1 C21 1.827(5) . ?
P1 C27 1.847(5) . ?
P2 C8 1.841(5) . ?
P2 C9 1.804(4) . ?
P2 C15 1.820(5) . ?
C1 O1 1.149(5) . ?
C2 O2 1.152(6) . ?
C3 O3 1.140(6) . ?
C4 O4 1.152(6) . ?
C5 O5 1.145(6) . ?
C6 O6 1.149(6) . ?
C7 O7 1.163(6) . ?
C8 H8A 0.9800 . ?
C8 H8B 0.9800 . ?
C9 C10 1.415(6) . ?
C9 C14 1.387(6) . ?
C10 C11 1.417(6) . ?
C11 H11 0.9400 . ?
C11 C12 1.380(6) . ?
C12 H12 0.9400 . ?
C12 C13 1.385(7) . ?
C13 H13 0.9400 . ?
C13 C14 1.381(7) . ?
C14 H14 0.9400 . ?
C15 C16 1.378(7) . ?
C15 C20 1.378(7) . ?
C16 H16 0.9400 . ?
C16 C17 1.394(8) . ?
C17 H17 0.9400 . ?
C17 C18 1.362(9) . ?
C18 H18 0.9400 . ?
C18 C19 1.366(9) . ?
C19 H19 0.9400 . ?
C19 C20 1.379(8) . ?
C20 H20 0.9400 . ?
C21 C22 1.381(7) . ?
C21 C26 1.378(7) . ?
C22 H22 0.9400 . ?
C22 C23 1.384(7) . ?
C23 H23 0.9400 . ?
C23 C24 1.369(8) . ?
C24 H24 0.9400 . ?
C24 C25 1.376(9) . ?
C25 H25 0.9400 . ?
C25 C26 1.380(8) . ?
C26 H26 0.9400 . ?
C27 C28 1.394(7) . ?
C27 C32 1.379(7) . ?
C28 H28 0.9400 . ?
C28 C29 1.373(7) . ?
C29 H29 0.9400 . ?
C29 C30 1.372(8) . ?
C30 H30 0.9400 . ?
C30 C31 1.363(8) . ?
C31 H31 0.9400 . ?
C31 C32 1.395(7) . ?
C32 H32 0.9400 . ?
C33 C34 1.388(7) . ?
C33 C38 1.379(7) . ?
C34 H34 0.9400 . ?
C34 C35 1.382(7) . ?
C35 H35 0.9400 . ?
C35 C36 1.365(9) . ?
C36 H36 0.9400 . ?
C36 C37 1.369(9) . ?
C37 H37 0.9400 . ?
C37 C38 1.384(7) . ?
C38 H38 0.9400 . ?
C39 C40 1.381(6) . ?
C39 C44 1.394(6) . ?
C40 H40 0.9400 . ?
C40 C41 1.385(7) . ?
C41 H41 0.9400 . ?
C41 C42 1.378(7) . ?
C42 H42 0.9400 . ?
C42 C43 1.376(7) . ?
C43 H43 0.9400 . ?
C43 C44 1.377(7) . ?
C44 H44 0.9400 . ?
C45 C46 1.382(7) . ?
C45 C50 1.385(7) . ?
C46 H46 0.9400 . ?
C46 C47 1.387(7) . ?
C47 H47 0.9400 . ?
C47 C48 1.365(8) . ?
C48 H48 0.9400 . ?
C48 C49 1.375(8) . ?
C49 H49 0.9400 . ?
C49 C50 1.381(7) . ?
C50 H50 0.9400 . ?
C51 H51A 0.9800 . ?
C51 H51B 0.9800 . ?
C51 Cl1 1.771(10) . ?
C51 Cl2 1.683(10) . ?

loop_
_geom_torsion_atom_site_label_1
_geom_torsion_atom_site_label_2
_geom_torsion_atom_site_label_3
_geom_torsion_atom_site_label_4
_geom_torsion
_geom_torsion_site_symmetry_1
_geom_torsion_site_symmetry_2
_geom_torsion_site_symmetry_3
_geom_torsion_site_symmetry_4
_geom_torsion_publ_flag
Os1 P1 C8 P2 -3.7(3) . . . . ?
Os1 P1 C21 C22 36.3(5) . . . . ?
Os1 P1 C21 C26 -146.4(4) . . . . ?
Os1 P1 C27 C28 77.9(4) . . . . ?
Os1 P1 C27 C32 -100.4(4) . . . . ?
Os1 C10 C11 C12 -161.2(4) . . . . ?
Os2 P2 C8 P1 52.6(2) . . . . ?
Os2 P2 C9 C10 -35.5(3) . . . . ?
Os2 P2 C9 C14 152.9(4) . . . . ?
Os2 P2 C15 C16 87.8(5) . . . . ?
Os2 P2 C15 C20 -83.8(5) . . . . ?
Os3 C10 C11 C12 115.9(4) . . . . ?
Sb1 C33 C34 C35 -176.9(4) . . . . ?
Sb1 C33 C38 C37 177.0(4) . . . . ?
Sb1 C39 C40 C41 -176.6(4) . . . . ?
Sb1 C39 C44 C43 177.6(4) . . . . ?
Sb1 C45 C46 C47 179.5(4) . . . . ?
Sb1 C45 C50 C49 -179.9(4) . . . . ?
P1 C21 C22 C23 177.4(5) . . . . ?
P1 C21 C26 C25 -178.6(5) . . . . ?
P1 C27 C28 C29 -179.7(4) . . . . ?
P1 C27 C32 C31 179.5(4) . . . . ?
P2 C9 C10 Os1 -10.8(4) . . . . ?
P2 C9 C10 Os3 67.5(3) . . . . ?
P2 C9 C10 C11 -171.0(3) . . . . ?
P2 C9 C14 C13 171.2(4) . . . . ?
P2 C15 C16 C17 -172.7(5) . . . . ?
P2 C15 C20 C19 174.0(5) . . . . ?
C8 P1 C21 C22 160.5(4) . . . . ?
C8 P1 C21 C26 -22.2(5) . . . . ?
C8 P1 C27 C28 -43.3(4) . . . . ?
C8 P1 C27 C32 138.4(4) . . . . ?
C8 P2 C9 C10 82.3(3) . . . . ?
C8 P2 C9 C14 -89.4(4) . . . . ?
C8 P2 C15 C16 -35.9(5) . . . . ?
C8 P2 C15 C20 152.5(4) . . . . ?
C9 P2 C8 P1 -66.6(3) . . . . ?
C9 P2 C15 C16 -142.4(5) . . . . ?
C9 P2 C15 C20 46.0(5) . . . . ?
C9 C10 C11 C12 -1.3(6) . . . . ?
C10 C9 C14 C13 0.3(7) . . . . ?
C10 C11 C12 C13 0.6(7) . . . . ?
C11 C12 C13 C14 0.6(7) . . . . ?
C12 C13 C14 C9 -1.1(7) . . . . ?
C14 C9 C10 Os1 161.0(3) . . . . ?
C14 C9 C10 Os3 -120.6(4) . . . . ?
C14 C9 C10 C11 0.8(6) . . . . ?
C15 P2 C8 P1 -178.7(2) . . . . ?
C15 P2 C9 C10 -168.5(3) . . . . ?
C15 P2 C9 C14 19.8(5) . . . . ?
C15 C16 C17 C18 -0.8(11) . . . . ?
C16 C15 C20 C19 2.3(9) . . . . ?
C16 C17 C18 C19 1.2(12) . . . . ?
C17 C18 C19 C20 0.2(11) . . . . ?
C18 C19 C20 C15 -2.0(10) . . . . ?
C20 C15 C16 C17 -0.9(9) . . . . ?
C21 P1 C8 P2 -133.2(2) . . . . ?
C21 P1 C27 C28 -151.8(4) . . . . ?
C21 P1 C27 C32 29.9(4) . . . . ?
C21 C22 C23 C24 1.7(10) . . . . ?
C22 C21 C26 C25 -1.3(9) . . . . ?
C22 C23 C24 C25 -2.2(11) . . . . ?
C23 C24 C25 C26 0.9(11) . . . . ?
C24 C25 C26 C21 0.8(10) . . . . ?
C26 C21 C22 C23 0.0(9) . . . . ?
C27 P1 C8 P2 120.9(2) . . . . ?
C27 P1 C21 C22 -91.7(5) . . . . ?
C27 P1 C21 C26 85.5(5) . . . . ?
C27 C28 C29 C30 0.7(9) . . . . ?
C28 C27 C32 C31 1.2(8) . . . . ?
C28 C29 C30 C31 0.2(9) . . . . ?
C29 C30 C31 C32 -0.4(9) . . . . ?
C30 C31 C32 C27 -0.4(9) . . . . ?
C32 C27 C28 C29 -1.4(7) . . . . ?
C33 C34 C35 C36 -0.1(9) . . . . ?
C34 C33 C38 C37 -1.5(8) . . . . ?
C34 C35 C36 C37 -1.5(10) . . . . ?
C35 C36 C37 C38 1.5(9) . . . . ?
C36 C37 C38 C33 0.0(8) . . . . ?
C38 C33 C34 C35 1.6(8) . . . . ?
C39 C40 C41 C42 -0.9(8) . . . . ?
C40 C39 C44 C43 -0.7(7) . . . . ?
C40 C41 C42 C43 -0.9(8) . . . . ?
C41 C42 C43 C44 1.9(8) . . . . ?
C42 C43 C44 C39 -1.1(8) . . . . ?
C44 C39 C40 C41 1.7(7) . . . . ?
C45 C46 C47 C48 0.7(8) . . . . ?
C46 C45 C50 C49 0.2(8) . . . . ?
C46 C47 C48 C49 -0.4(9) . . . . ?
C47 C48 C49 C50 0.0(9) . . . . ?
C48 C49 C50 C45 0.1(8) . . . . ?
C50 C45 C46 C47 -0.6(8) . . . . ?
